data_2221746
loop_
_publ_author_name
'Asiri, Abdullah Mohamed'
'Akkurt, Mehmet'
'Zayed, Mohie Aldin M.'
'Khan, Islam Ullah'
'Arshad, Muhammad Nadeem'

_publ_section_title
;
 2-[(<i>E</i>)-2,5-Dimethoxybenzylidene]indan-1-one
;
_journal_coeditor_code JH2077
_journal_issue 5
_journal_name_full 'Acta Crystallographica Section E'
_journal_page_first o1061
_journal_paper_doi 10.1107/S1600536809013579
_journal_volume 65
_journal_year 2009
_chemical_formula_iupac 'C18 H16 O3'
_chemical_formula_moiety 'C18 H16 O3'
_chemical_formula_sum 'C18 H16 O3'
_chemical_formula_weight 280.31
_chemical_name_systematic
;
2-[(<i>E</i>)-2,5-Dimethoxybenzylidene]indan-1-one
;
_space_group_IT_number 33
_symmetry_cell_setting orthorhombic
_symmetry_space_group_name_Hall 'P 2c -2n'
_symmetry_space_group_name_H-M 'P n a 21'
_atom_sites_solution_hydrogens geom
_atom_sites_solution_primary direct
_atom_sites_solution_secondary difmap
_cell_angle_alpha 90
_cell_angle_beta 90
_cell_angle_gamma 90
_cell_formula_units_Z 4
_cell_length_a 12.925(3)
_cell_length_b 20.163(5)
_cell_length_c 5.4510(10)
_cell_measurement_reflns_used 598
_cell_measurement_temperature 296(2)
_cell_measurement_theta_max 17.96
_cell_measurement_theta_min 2.56
_cell_volume 1420.6(5)
_computing_cell_refinement 'APEX2 (Bruker, 2007)'
_computing_data_collection 'APEX2 (Bruker, 2007)'
_computing_data_reduction 'SAINT (Bruker, 2007)'
_computing_molecular_graphics 'ORTEP-3 for Windows (Farrugia, 1997)'
_computing_publication_material 'WinGX (Farrugia, 1999) and PLATON (Spek, 2009)'
_computing_structure_refinement 'SHELXL97 (Sheldrick, 2008)'
_computing_structure_solution 'SIR97 (Altomare <i>et al.</i>,  1999)'
_diffrn_ambient_temperature 296(2)
_diffrn_measured_fraction_theta_full 0.998
_diffrn_measured_fraction_theta_max 0.998
_diffrn_measurement_device_type 'Bruker Kappa APEXII CCD area-detector'
_diffrn_measurement_method '\f and \w'
_diffrn_radiation_monochromator graphite
_diffrn_radiation_source 'sealed tube'
_diffrn_radiation_type MoK\a
_diffrn_radiation_wavelength 0.71073
_diffrn_reflns_av_R_equivalents 0.1071
_diffrn_reflns_av_sigmaI/netI 0.1299
_diffrn_reflns_limit_h_max 17
_diffrn_reflns_limit_h_min -16
_diffrn_reflns_limit_k_max 25
_diffrn_reflns_limit_k_min -26
_diffrn_reflns_limit_l_max 4
_diffrn_reflns_limit_l_min -7
_diffrn_reflns_number 8980
_diffrn_reflns_reduction_process
;
;
_diffrn_reflns_theta_full 28.28
_diffrn_reflns_theta_max 28.28
_diffrn_reflns_theta_min 2.56
_exptl_absorpt_coefficient_mu 0.089
_exptl_absorpt_correction_type none
_exptl_crystal_colour yellow
_exptl_crystal_density_diffrn 1.311
_exptl_crystal_density_method 'Not Measured'
_exptl_crystal_description prism
_exptl_crystal_F_000 592
_exptl_crystal_size_max 0.380
_exptl_crystal_size_mid 0.090
_exptl_crystal_size_min 0.040
_refine_diff_density_max 0.173
_refine_diff_density_min -0.164
_refine_ls_extinction_method none
_refine_ls_goodness_of_fit_ref 0.967
_refine_ls_hydrogen_treatment constr
_refine_ls_matrix_type full
_refine_ls_number_parameters 192
_refine_ls_number_reflns 1944
_refine_ls_number_restraints 1
_refine_ls_restrained_S_all 0.966
_refine_ls_R_factor_all 0.1729
_refine_ls_R_factor_gt 0.0554
_refine_ls_shift/su_max 0.000
_refine_ls_shift/su_mean 0.000
_refine_ls_structure_factor_coef Fsqd
_refine_ls_weighting_details 'calc w=1/[\s^2^(Fo^2^)+(0.0370P)^2^] where P=(Fo^2^+2Fc^2^)/3'
_refine_ls_weighting_scheme calc
_refine_ls_wR_factor_gt 0.0853
_refine_ls_wR_factor_ref 0.1146
_reflns_number_gt 856
_reflns_number_total 1944
_reflns_threshold_expression I>2\s(I)
_cod_data_source_file jh2077.cif
_cod_data_source_block I
_cod_database_code 2221746
_cod_database_fobs_code 2221746

loop_
_symmetry_equiv_pos_site_id
_symmetry_equiv_pos_as_xyz
1 x,y,z
2 -x,-y,1/2+z
3 1/2-x,1/2+y,1/2+z
4 1/2+x,1/2-y,z

loop_
_atom_site_aniso_label
_atom_site_aniso_U_11
_atom_site_aniso_U_22
_atom_site_aniso_U_33
_atom_site_aniso_U_12
_atom_site_aniso_U_13
_atom_site_aniso_U_23
O1 0.0348(17) 0.084(3) 0.067(2) -0.0157(19) 0.0072(17) -0.021(2)
O2 0.0369(17) 0.064(2) 0.0512(19) -0.0076(17) 0.0123(17) -0.0217(17)
O3 0.055(2) 0.084(3) 0.066(3) -0.0298(19) -0.003(2) -0.007(2)
C1 0.050(3) 0.038(3) 0.032(2) 0.004(2) -0.007(3) -0.005(3)
C2 0.054(3) 0.051(3) 0.047(3) -0.001(2) -0.010(3) -0.010(3)
C3 0.062(3) 0.048(3) 0.050(3) 0.009(3) -0.003(3) -0.014(3)
C4 0.063(3) 0.059(4) 0.044(3) 0.027(3) 0.005(3) -0.006(3)
C5 0.047(3) 0.051(3) 0.040(3) 0.011(2) 0.002(2) -0.005(3)
C6 0.034(2) 0.041(3) 0.033(2) 0.005(2) -0.001(2) 0.004(2)
C7 0.036(2) 0.044(3) 0.024(2) 0.003(2) -0.0019(19) 0.003(2)
C8 0.029(2) 0.042(3) 0.034(2) 0.001(2) -0.002(2) 0.002(2)
C9 0.035(2) 0.052(3) 0.040(3) -0.002(2) -0.002(2) -0.003(2)
C10 0.030(2) 0.050(3) 0.027(2) 0.000(2) 0.000(2) 0.003(2)
C11 0.034(2) 0.036(3) 0.028(2) 0.001(2) -0.004(2) 0.001(2)
C12 0.037(2) 0.038(3) 0.031(2) -0.001(2) -0.004(2) 0.001(2)
C13 0.045(3) 0.043(3) 0.039(3) 0.007(2) -0.006(3) -0.004(3)
C14 0.052(3) 0.041(3) 0.042(3) -0.007(2) -0.020(3) 0.005(2)
C15 0.046(3) 0.043(3) 0.040(3) -0.013(2) -0.007(2) 0.003(3)
C16 0.035(2) 0.046(3) 0.037(3) -0.003(2) 0.001(2) -0.001(2)
C17 0.053(3) 0.069(4) 0.049(3) 0.000(3) 0.016(2) -0.014(3)
C18 0.048(3) 0.104(5) 0.063(4) -0.023(3) -0.009(3) 0.027(4)

loop_
_atom_site_type_symbol
_atom_site_label
_atom_site_fract_x
_atom_site_fract_y
_atom_site_fract_z
_atom_site_U_iso_or_equiv
_atom_site_thermal_displace_type
_atom_site_calc_flag
_atom_site_refinement_flags
_atom_site_occupancy
O O1 0.4588(2) 0.22227(16) 0.5837(6) 0.0619(13) Uani . . 1.000
O O2 0.4627(2) 0.38576(15) 1.1861(5) 0.0507(11) Uani . . 1.000
O O3 0.8608(2) 0.47706(17) 1.0485(6) 0.0683(16) Uani . . 1.000
C C1 0.6059(3) 0.2111(2) 0.3166(8) 0.0400(16) Uani . . 1.000
C C2 0.5790(3) 0.1610(2) 0.1549(9) 0.0507(17) Uani . . 1.000
C C3 0.6488(3) 0.1442(2) -0.0268(9) 0.0533(17) Uani . . 1.000
C C4 0.7428(4) 0.1762(2) -0.0452(8) 0.0553(19) Uani . . 1.000
C C5 0.7699(3) 0.2264(2) 0.1200(8) 0.0460(17) Uani . . 1.000
C C6 0.6999(3) 0.2433(2) 0.3014(7) 0.0360(14) Uani . . 1.000
C C7 0.7111(3) 0.2962(2) 0.4948(7) 0.0347(14) Uani . . 1.000
C C8 0.6098(3) 0.2932(2) 0.6309(7) 0.0350(14) Uani . . 1.000
C C9 0.5446(3) 0.2392(2) 0.5186(7) 0.0423(16) Uani . . 1.000
C C10 0.5726(3) 0.3277(2) 0.8213(8) 0.0357(14) Uani . . 1.000
C C11 0.6191(3) 0.3804(2) 0.9655(7) 0.0327(14) Uani . . 1.000
C C12 0.5612(3) 0.4089(2) 1.1572(7) 0.0353(14) Uani . . 1.000
C C13 0.6046(3) 0.4569(2) 1.3073(8) 0.0423(17) Uani . . 1.000
C C14 0.7049(3) 0.4787(2) 1.2631(8) 0.0450(17) Uani . . 1.000
C C15 0.7623(3) 0.4521(2) 1.0747(9) 0.0430(17) Uani . . 1.000
C C16 0.7202(3) 0.4039(2) 0.9271(7) 0.0393(16) Uani . . 1.000
C C17 0.4010(3) 0.4138(2) 1.3758(8) 0.0570(19) Uani . . 1.000
C C18 0.9112(3) 0.4649(3) 0.8234(10) 0.072(2) Uani . . 1.000
H H2 0.51570 0.13930 0.16830 0.0600 Uiso calc R 1.000
H H3 0.63220 0.11080 -0.13810 0.0640 Uiso calc R 1.000
H H4 0.78880 0.16430 -0.16890 0.0670 Uiso calc R 1.000
H H5 0.83340 0.24790 0.10800 0.0550 Uiso calc R 1.000
H H7A 0.76870 0.28660 0.60320 0.0410 Uiso calc R 1.000
H H7B 0.72130 0.33940 0.42110 0.0410 Uiso calc R 1.000
H H10 0.50600 0.31600 0.86900 0.0430 Uiso calc R 1.000
H H13 0.56670 0.47460 1.43690 0.0500 Uiso calc R 1.000
H H14 0.73350 0.51150 1.36190 0.0540 Uiso calc R 1.000
H H16 0.75940 0.38640 0.79940 0.0470 Uiso calc R 1.000
H H17A 0.43230 0.40480 1.53210 0.0860 Uiso calc R 1.000
H H17B 0.33300 0.39470 1.37100 0.0860 Uiso calc R 1.000
H H17C 0.39610 0.46090 1.35240 0.0860 Uiso calc R 1.000
H H18A 0.92540 0.41830 0.80830 0.1070 Uiso calc R 1.000
H H18B 0.97500 0.48920 0.81820 0.1070 Uiso calc R 1.000
H H18C 0.86750 0.47880 0.69060 0.1070 Uiso calc R 1.000

loop_
_atom_type_symbol
_atom_type_description
_atom_type_scat_dispersion_real
_atom_type_scat_dispersion_imag
_atom_type_scat_source
O O 0.0106 0.0060 'International Tables Vol C Tables 4.2.6.8 and 6.1.1.4'
H H 0.0000 0.0000 'International Tables Vol C Tables 4.2.6.8 and 6.1.1.4'
C C 0.0033 0.0016 'International Tables Vol C Tables 4.2.6.8 and 6.1.1.4'

loop_
_geom_angle_atom_site_label_1
_geom_angle_atom_site_label_2
_geom_angle_atom_site_label_3
_geom_angle_site_symmetry_1
_geom_angle_site_symmetry_2
_geom_angle_site_symmetry_3
_geom_angle
_geom_angle_publ_flag
C12 O2 C17 . . . 118.1(3) no
C15 O3 C18 . . . 117.0(4) no
C2 C1 C6 . . . 121.7(4) no
C2 C1 C9 . . . 128.5(4) no
C6 C1 C9 . . . 109.8(4) no
C1 C2 C3 . . . 118.1(4) no
C2 C3 C4 . . . 120.8(4) no
C3 C4 C5 . . . 120.8(4) no
C4 C5 C6 . . . 118.3(4) no
C1 C6 C5 . . . 120.2(4) no
C1 C6 C7 . . . 112.1(3) no
C5 C6 C7 . . . 127.7(4) no
C6 C7 C8 . . . 103.5(3) no
C7 C8 C9 . . . 108.4(3) no
C7 C8 C10 . . . 132.3(4) no
C9 C8 C10 . . . 119.3(4) no
O1 C9 C1 . . . 127.1(4) no
O1 C9 C8 . . . 126.6(4) no
C1 C9 C8 . . . 106.3(3) no
C8 C10 C11 . . . 130.6(4) no
C10 C11 C12 . . . 118.7(4) no
C10 C11 C16 . . . 123.4(4) no
C12 C11 C16 . . . 117.8(4) no
O2 C12 C11 . . . 116.2(3) no
O2 C12 C13 . . . 123.2(3) no
C11 C12 C13 . . . 120.5(4) no
C12 C13 C14 . . . 119.7(4) no
C13 C14 C15 . . . 120.6(4) no
O3 C15 C14 . . . 115.7(4) no
O3 C15 C16 . . . 124.4(4) no
C14 C15 C16 . . . 120.0(4) no
C11 C16 C15 . . . 121.3(4) no
C1 C2 H2 . . . 121.00 no
C3 C2 H2 . . . 121.00 no
C2 C3 H3 . . . 120.00 no
C4 C3 H3 . . . 120.00 no
C3 C4 H4 . . . 120.00 no
C5 C4 H4 . . . 120.00 no
C4 C5 H5 . . . 121.00 no
C6 C5 H5 . . . 121.00 no
C6 C7 H7A . . . 111.00 no
C6 C7 H7B . . . 111.00 no
C8 C7 H7A . . . 111.00 no
C8 C7 H7B . . . 111.00 no
H7A C7 H7B . . . 109.00 no
C8 C10 H10 . . . 115.00 no
C11 C10 H10 . . . 115.00 no
C12 C13 H13 . . . 120.00 no
C14 C13 H13 . . . 120.00 no
C13 C14 H14 . . . 120.00 no
C15 C14 H14 . . . 120.00 no
C11 C16 H16 . . . 119.00 no
C15 C16 H16 . . . 119.00 no
O2 C17 H17A . . . 109.00 no
O2 C17 H17B . . . 110.00 no
O2 C17 H17C . . . 109.00 no
H17A C17 H17B . . . 110.00 no
H17A C17 H17C . . . 109.00 no
H17B C17 H17C . . . 109.00 no
O3 C18 H18A . . . 109.00 no
O3 C18 H18B . . . 109.00 no
O3 C18 H18C . . . 109.00 no
H18A C18 H18B . . . 109.00 no
H18A C18 H18C . . . 109.00 no
H18B C18 H18C . . . 110.00 no

loop_
_geom_bond_atom_site_label_1
_geom_bond_atom_site_label_2
_geom_bond_site_symmetry_1
_geom_bond_site_symmetry_2
_geom_bond_distance
_geom_bond_publ_flag
O1 C9 . . 1.213(5) no
O2 C12 . . 1.365(5) no
O2 C17 . . 1.423(5) no
O3 C15 . . 1.376(5) no
O3 C18 . . 1.411(6) no
C1 C2 . . 1.385(6) no
C1 C6 . . 1.380(6) no
C1 C9 . . 1.470(6) no
C2 C3 . . 1.382(6) no
C3 C4 . . 1.379(6) no
C4 C5 . . 1.399(6) no
C5 C6 . . 1.383(6) no
C6 C7 . . 1.507(6) no
C7 C8 . . 1.506(5) no
C8 C9 . . 1.507(6) no
C8 C10 . . 1.339(6) no
C10 C11 . . 1.452(6) no
C11 C12 . . 1.408(5) no
C11 C16 . . 1.406(6) no
C12 C13 . . 1.386(6) no
C13 C14 . . 1.390(6) no
C14 C15 . . 1.376(6) no
C15 C16 . . 1.374(6) no
C2 H2 . . 0.9300 no
C3 H3 . . 0.9300 no
C4 H4 . . 0.9300 no
C5 H5 . . 0.9300 no
C7 H7A . . 0.9700 no
C7 H7B . . 0.9700 no
C10 H10 . . 0.9300 no
C13 H13 . . 0.9300 no
C14 H14 . . 0.9300 no
C16 H16 . . 0.9300 no
C17 H17A . . 0.9600 no
C17 H17B . . 0.9600 no
C17 H17C . . 0.9600 no
C18 H18A . . 0.9600 no
C18 H18B . . 0.9600 no
C18 H18C . . 0.9600 no

loop_
_geom_contact_atom_site_label_1
_geom_contact_atom_site_label_2
_geom_contact_distance
_geom_contact_site_symmetry_1
_geom_contact_site_symmetry_2
_geom_contact_publ_flag
O1 C7 3.259(5) . 4_455 no
O2 C5 3.384(5) . 4_456 no
O2 C4 3.351(6) . 4_456 no
O1 H10 2.5200 . . no
O1 H2 2.9100 . . no
O1 H7A 2.4700 . 4_455 no
O2 H10 2.3000 . . no
O3 H18B 2.6700 . 2_765 no
C3 C8 3.572(6) . 1_554 no
C3 C9 3.409(6) . 1_554 no
C4 C7 3.508(6) . 1_554 no
C4 C8 3.411(6) . 1_554 no
C4 O2 3.351(6) . 4_554 no
C4 C17 3.569(6) . 4_554 no
C5 C17 3.579(6) . 4_554 no
C5 O2 3.384(5) . 4_554 no
C6 C11 3.476(6) . 1_554 no
C6 C10 3.529(6) . 1_554 no
C7 C11 3.552(6) . 1_554 no
C7 O1 3.259(5) . 4_555 no
C7 C16 3.207(6) . . no
C7 C4 3.508(6) . 1_556 no
C7 C12 3.508(6) . 1_554 no
C8 C12 3.536(6) . 1_554 no
C8 C4 3.411(6) . 1_556 no
C8 C3 3.572(6) . 1_556 no
C9 C3 3.409(6) . 1_556 no
C10 C6 3.529(6) . 1_556 no
C11 C7 3.552(6) . 1_556 no
C11 C6 3.476(6) . 1_556 no
C12 C8 3.536(6) . 1_556 no
C12 C7 3.508(6) . 1_556 no
C13 C17 3.512(6) . 2_664 no
C14 C17 3.321(6) . 2_664 no
C15 C17 3.597(6) . 2_664 no
C16 C7 3.207(6) . . no
C17 C5 3.579(6) . 4_456 no
C17 C15 3.597(6) . 2_665 no
C17 C4 3.569(6) . 4_456 no
C17 C13 3.512(6) . 2_665 no
C17 C14 3.321(6) . 2_665 no
C4 H7A 2.9600 . 1_554 no
C4 H17B 2.9200 . 4_554 no
C5 H7A 3.0700 . 1_554 no
C5 H17B 2.9200 . 4_554 no
C7 H16 2.5400 . . no
C8 H16 2.8500 . . no
C10 H17A 2.8600 . 1_554 no
C11 H7B 2.9300 . 1_556 no
C12 H7B 2.8800 . 1_556 no
C13 H17A 2.7500 . . no
C13 H7B 2.8800 . 1_556 no
C13 H17C 2.7100 . . no
C13 H17C 2.9800 . 2_664 no
C14 H7B 2.9500 . 1_556 no
C14 H17C 2.8600 . 2_664 no
C15 H17C 2.9600 . 2_664 no
C15 H7B 3.0000 . 1_556 no
C16 H18C 2.7500 . . no
C16 H7B 3.0500 . . no
C16 H7A 3.0200 . . no
C16 H7B 2.9900 . 1_556 no
C16 H18A 2.7500 . . no
C17 H13 2.4900 . . no
C18 H16 2.5200 . . no
H2 O1 2.9100 . . no
H2 H18A 2.5600 . 4_454 no
H7A C4 2.9600 . 1_556 no
H7A C5 3.0700 . 1_556 no
H7A C16 3.0200 . . no
H7A H16 2.2800 . . no
H7A O1 2.4700 . 4_555 no
H7B C11 2.9300 . 1_554 no
H7B C12 2.8800 . 1_554 no
H7B C13 2.8800 . 1_554 no
H7B C14 2.9500 . 1_554 no
H7B C15 3.0000 . 1_554 no
H7B C16 2.9900 . 1_554 no
H7B C16 3.0500 . . no
H7B H16 2.3200 . . no
H10 O1 2.5200 . . no
H10 O2 2.3000 . . no
H13 C17 2.4900 . . no
H13 H17A 2.3000 . . no
H13 H17C 2.2700 . . no
H14 H18C 2.5800 . 1_556 no
H16 C7 2.5400 . . no
H16 C8 2.8500 . . no
H16 C18 2.5200 . . no
H16 H7A 2.2800 . . no
H16 H7B 2.3200 . . no
H16 H18A 2.2400 . . no
H16 H18C 2.4000 . . no
H17A C10 2.8600 . 1_556 no
H17A C13 2.7500 . . no
H17A H13 2.3000 . . no
H17B C4 2.9200 . 4_456 no
H17B C5 2.9200 . 4_456 no
H17C C13 2.7100 . . no
H17C H13 2.2700 . . no
H17C C13 2.9800 . 2_665 no
H17C C14 2.8600 . 2_665 no
H17C C15 2.9600 . 2_665 no
H18A C16 2.7500 . . no
H18A H16 2.2400 . . no
H18A H2 2.5600 . 4_556 no
H18B O3 2.6700 . 2_764 no
H18C C16 2.7500 . . no
H18C H14 2.5800 . 1_554 no
H18C H16 2.4000 . . no

loop_
_geom_hbond_atom_site_label_D
_geom_hbond_atom_site_label_H
_geom_hbond_atom_site_label_A
_geom_hbond_site_symmetry_A
_geom_hbond_distance_DH
_geom_hbond_distance_HA
_geom_hbond_distance_DA
_geom_hbond_angle_DHA
_geom_hbond_publ_flag
C7 H7A O1 4_555 0.97 2.4700 3.259(5) 139 yes
C10 H10 O1 . 0.93 2.5200 2.891(5) 104 yes
C10 H10 O2 . 0.93 2.3000 2.710(5) 106 yes
C7 H7B Cg1 1_554 0.97 2.59 3.459(4) 150 yes
C17 H17C Cg1 2_665 0.96 2.73 3.504(4) 138 yes

loop_
_geom_torsion_atom_site_label_1
_geom_torsion_atom_site_label_2
_geom_torsion_atom_site_label_3
_geom_torsion_atom_site_label_4
_geom_torsion_site_symmetry_1
_geom_torsion_site_symmetry_2
_geom_torsion_site_symmetry_3
_geom_torsion_site_symmetry_4
_geom_torsion
_geom_torsion_publ_flag
C17 O2 C12 C11 . . . . -179.2(3) no
C17 O2 C12 C13 . . . . 1.8(6) no
C18 O3 C15 C14 . . . . -163.3(4) no
C18 O3 C15 C16 . . . . 16.5(6) no
C6 C1 C2 C3 . . . . -0.8(6) no
C9 C1 C2 C3 . . . . 178.0(4) no
C2 C1 C6 C5 . . . . 0.7(6) no
C2 C1 C6 C7 . . . . 179.4(4) no
C9 C1 C6 C5 . . . . -178.3(4) no
C9 C1 C6 C7 . . . . 0.5(5) no
C2 C1 C9 O1 . . . . 1.6(7) no
C2 C1 C9 C8 . . . . -178.8(4) no
C6 C1 C9 O1 . . . . -179.5(4) no
C6 C1 C9 C8 . . . . 0.1(5) no
C1 C2 C3 C4 . . . . 0.4(6) no
C2 C3 C4 C5 . . . . 0.1(7) no
C3 C4 C5 C6 . . . . -0.3(6) no
C4 C5 C6 C1 . . . . -0.1(6) no
C4 C5 C6 C7 . . . . -178.7(4) no
C1 C6 C7 C8 . . . . -0.9(4) no
C5 C6 C7 C8 . . . . 177.8(4) no
C6 C7 C8 C9 . . . . 0.9(4) no
C6 C7 C8 C10 . . . . -179.9(4) no
C7 C8 C9 O1 . . . . 179.0(4) no
C7 C8 C9 C1 . . . . -0.7(4) no
C10 C8 C9 O1 . . . . -0.4(6) no
C10 C8 C9 C1 . . . . 180.0(4) no
C7 C8 C10 C11 . . . . -0.8(8) no
C9 C8 C10 C11 . . . . 178.4(4) no
C8 C10 C11 C12 . . . . 179.3(4) no
C8 C10 C11 C16 . . . . -1.9(7) no
C10 C11 C12 O2 . . . . -2.4(5) no
C10 C11 C12 C13 . . . . 176.6(4) no
C16 C11 C12 O2 . . . . 178.8(3) no
C16 C11 C12 C13 . . . . -2.2(6) no
C10 C11 C16 C15 . . . . -177.4(4) no
C12 C11 C16 C15 . . . . 1.4(6) no
O2 C12 C13 C14 . . . . -178.9(4) no
C11 C12 C13 C14 . . . . 2.2(6) no
C12 C13 C14 C15 . . . . -1.3(6) no
C13 C14 C15 O3 . . . . -179.6(4) no
C13 C14 C15 C16 . . . . 0.5(6) no
O3 C15 C16 C11 . . . . 179.6(4) no
C14 C15 C16 C11 . . . . -0.6(6) no

loop_
_cod_related_entry_id
_cod_related_entry_database
_cod_related_entry_code
1 ChemSpider 4946932
